data_1507283
loop_
_publ_author_name
'Cardona, Francesca'
'Goti, Andrea'
'Brandi, Alberto'

_publ_section_title
;
 Nitrone cycloadditions to isolevoglucosenone: ready access to a new class
 of directly linked (1--&gt;3)-imino-C-disaccharides.
;
_journal_issue 9
_journal_name_full 'Organic letters'
_journal_page_first 1475
_journal_page_last 1478
_journal_paper_doi 10.1021/ol0342507
_journal_volume 5
_journal_year 2003
_chemical_formula_sum 'C13 H17 N O6'
_chemical_formula_weight 283.28
_chemical_name_systematic
;
 ?
;
_space_group_IT_number 19
_symmetry_cell_setting orthorhombic
_symmetry_space_group_name_Hall 'P 2ac 2ab'
_symmetry_space_group_name_H-M 'P 21 21 21'
_atom_sites_solution_hydrogens geom
_atom_sites_solution_primary direct
_atom_sites_solution_secondary difmap
_audit_creation_method SHELXL-97
_cell_angle_alpha 90.00
_cell_angle_beta 90.00
_cell_angle_gamma 90.00
_cell_formula_units_Z 4
_cell_length_a 7.1410(10)
_cell_length_b 8.9370(10)
_cell_length_c 20.605(3)
_cell_measurement_reflns_used 27
_cell_measurement_temperature 293(2)
_cell_volume 1315.0(3)
_computing_cell_refinement 'Siemens P4'
_computing_data_collection 'Siemens P4'
_computing_data_reduction 'Siemens P4'
_computing_molecular_graphics 'ORTEP3 (Johnson, 1996)'
_computing_publication_material CIFTAB
_computing_structure_refinement 'SHELXL-97 (Sheldrick, 1997)'
_computing_structure_solution 'SIR97 (Altomare, 1997)'
_diffrn_ambient_temperature 293(2)
_diffrn_measured_fraction_theta_full 0.916
_diffrn_measured_fraction_theta_max 0.916
_diffrn_measurement_device_type 'Siemens P4'
_diffrn_measurement_method 'profile data from theta\2theta scan'
_diffrn_radiation_monochromator graphite
_diffrn_radiation_source 'fine-focus sealed tube'
_diffrn_radiation_type CuK\a
_diffrn_radiation_wavelength 1.54178
_diffrn_reflns_av_R_equivalents 0.0555
_diffrn_reflns_av_sigmaI/netI 0.0205
_diffrn_reflns_limit_h_max 8
_diffrn_reflns_limit_h_min -1
_diffrn_reflns_limit_k_max 10
_diffrn_reflns_limit_k_min -1
_diffrn_reflns_limit_l_max 24
_diffrn_reflns_limit_l_min -1
_diffrn_reflns_number 1695
_diffrn_reflns_theta_full 64.20
_diffrn_reflns_theta_max 64.20
_diffrn_reflns_theta_min 4.29
_diffrn_standards_decay_% 0.50
_diffrn_standards_interval_count 300
_diffrn_standards_number 3
_exptl_absorpt_coefficient_mu 0.966
_exptl_absorpt_correction_type none
_exptl_crystal_colour transparent
_exptl_crystal_density_diffrn 1.431
_exptl_crystal_density_method 'not measured'
_exptl_crystal_description prismatic
_exptl_crystal_F_000 600
_exptl_crystal_size_mid 0.4
_refine_diff_density_max 0.255
_refine_diff_density_min -0.421
_refine_diff_density_rms 0.101
_refine_ls_abs_structure_details 'Flack H D (1983), Acta Cryst. A39, 876-881'
_refine_ls_abs_structure_Flack -0.1(3)
_refine_ls_extinction_coef 0.039(3)
_refine_ls_extinction_expression Fc^*^=kFc[1+0.001xFc^2^\l^3^/sin(2\q)]^-1/4^
_refine_ls_extinction_method SHELXL
_refine_ls_goodness_of_fit_ref 1.052
_refine_ls_hydrogen_treatment mixed
_refine_ls_matrix_type full
_refine_ls_number_parameters 211
_refine_ls_number_reflns 1528
_refine_ls_number_restraints 0
_refine_ls_restrained_S_all 1.052
_refine_ls_R_factor_all 0.0512
_refine_ls_R_factor_gt 0.0508
_refine_ls_shift/su_max 0.005
_refine_ls_shift/su_mean 0.001
_refine_ls_structure_factor_coef Fsqd
_refine_ls_weighting_details 'calc w=1/[\s^2^(Fo^2^)+(0.1043P)^2^+0.1565P] where P=(Fo^2^+2Fc^2^)/3'
_refine_ls_weighting_scheme calc
_refine_ls_wR_factor_gt 0.1249
_refine_ls_wR_factor_ref 0.1259
_reflns_number_gt 1507
_reflns_number_total 1528
_reflns_threshold_expression >2sigma(I)
_cod_data_source_file ol0342507si20030212_095037.cif
_cod_data_source_block compound_16
_cod_database_code 1507283

loop_
_symmetry_equiv_pos_as_xyz
'x, y, z'
'-x+1/2, -y, z+1/2'
'-x, y+1/2, -z+1/2'
'x+1/2, -y+1/2, -z'

loop_
_atom_site_label
_atom_site_type_symbol
_atom_site_fract_x
_atom_site_fract_y
_atom_site_fract_z
_atom_site_U_iso_or_equiv
_atom_site_adp_type
_atom_site_occupancy
_atom_site_symmetry_multiplicity
_atom_site_calc_flag
_atom_site_refinement_flags
N1 N -1.0828(3) -0.3512(2) -0.26860(10) 0.0432(5) Uani 1 1 d .
O1 O -1.4874(3) -0.2962(3) -0.10846(9) 0.0633(7) Uani 1 1 d .
O2 O -1.0109(3) -0.2389(2) -0.08948(9) 0.0535(5) Uani 1 1 d .
O3 O -0.9779(4) -0.4717(3) -0.04901(9) 0.0708(7) Uani 1 1 d .
O4 O -0.9416(2) -0.3772(2) -0.21970(8) 0.0495(5) Uani 1 1 d .
O5 O -1.4499(3) -0.22994(18) -0.31967(8) 0.0484(5) Uani 1 1 d .
O6 O -1.3583(4) -0.4232(2) -0.38215(9) 0.0612(6) Uani 1 1 d .
C1 C -0.9376(4) -0.3815(4) -0.10379(13) 0.0533(8) Uani 1 1 d .
H1 H -0.797(6) -0.373(5) -0.1139(17) 0.076(11) Uiso 1 1 d .
C2 C -1.0307(4) -0.4452(3) -0.16390(12) 0.0440(6) Uani 1 1 d .
H2 H -1.010(5) -0.557(3) -0.1661(14) 0.050(8) Uiso 1 1 d .
C3 C -1.2386(3) -0.4060(3) -0.16879(11) 0.0348(5) Uani 1 1 d .
H3 H -1.306(5) -0.491(4) -0.1729(14) 0.048(8) Uiso 1 1 d .
C4 C -1.3198(4) -0.3216(3) -0.11186(10) 0.0418(6) Uani 1 1 d .
C5 C -1.1860(4) -0.2748(3) -0.05990(11) 0.0454(6) Uani 1 1 d .
H5 H -1.220(4) -0.182(3) -0.0365(13) 0.040(6) Uiso 1 1 d .
C6 C -1.1364(4) -0.4081(4) -0.01690(12) 0.0546(7) Uani 1 1 d .
H6A H -1.1046 -0.3760 0.0267 0.091(4) Uiso 1 1 calc R
H6B H -1.2391 -0.4790 -0.0147 0.091(4) Uiso 1 1 calc R
C7 C -1.2488(4) -0.3089(3) -0.23170(10) 0.0355(5) Uani 1 1 d .
H7 H -1.256(4) -0.208(3) -0.2217(11) 0.029(5) Uiso 1 1 d .
C8 C -1.4127(4) -0.3472(3) -0.27457(11) 0.0391(6) Uani 1 1 d .
H8 H -1.515(6) -0.365(4) -0.2497(17) 0.058(9) Uiso 1 1 d .
C9 C -1.3388(5) -0.4772(3) -0.31775(12) 0.0471(7) Uani 1 1 d .
H9 H -1.400(5) -0.560(4) -0.3145(16) 0.052(9) Uiso 1 1 d .
C10 C -1.1335(4) -0.4942(3) -0.30043(14) 0.0545(7) Uani 1 1 d .
H10A H -1.1151 -0.5778 -0.2711 0.091(4) Uiso 1 1 calc R
H10B H -1.0585 -0.5102 -0.3391 0.091(4) Uiso 1 1 calc R
C11 C -1.4820(4) -0.2987(3) -0.38134(11) 0.0464(6) Uani 1 1 d .
C12 C -1.6837(5) -0.3473(5) -0.38754(15) 0.0732(10) Uani 1 1 d .
H12A H -1.7634 -0.2608 -0.3869 0.091(4) Uiso 1 1 calc R
H12B H -1.7154 -0.4119 -0.3520 0.091(4) Uiso 1 1 calc R
H12C H -1.7005 -0.4001 -0.4277 0.091(4) Uiso 1 1 calc R
C13 C -1.4232(6) -0.1936(4) -0.43426(14) 0.0662(9) Uani 1 1 d .
H13A H -1.5050 -0.1083 -0.4347 0.091(4) Uiso 1 1 calc R
H13B H -1.4300 -0.2439 -0.4754 0.091(4) Uiso 1 1 calc R
H13C H -1.2969 -0.1611 -0.4266 0.091(4) Uiso 1 1 calc R

loop_
_atom_site_aniso_label
_atom_site_aniso_U_11
_atom_site_aniso_U_22
_atom_site_aniso_U_33
_atom_site_aniso_U_23
_atom_site_aniso_U_13
_atom_site_aniso_U_12
N1 0.0412(11) 0.0525(11) 0.0357(9) -0.0004(9) 0.0019(8) 0.0045(11)
O1 0.0398(9) 0.1018(18) 0.0483(10) -0.0072(11) 0.0032(8) 0.0156(13)
O2 0.0508(11) 0.0579(10) 0.0517(9) 0.0031(9) -0.0034(8) -0.0186(10)
O3 0.0688(14) 0.0910(15) 0.0524(11) 0.0247(11) -0.0042(10) 0.0187(15)
O4 0.0336(8) 0.0703(11) 0.0446(9) 0.0052(8) 0.0027(7) 0.0003(11)
O5 0.0613(11) 0.0461(9) 0.0377(8) -0.0062(7) -0.0092(8) 0.0128(11)
O6 0.0842(15) 0.0595(11) 0.0399(9) -0.0137(8) -0.0063(10) 0.0232(13)
C1 0.0372(13) 0.0760(19) 0.0467(13) 0.0109(13) -0.0051(11) -0.0036(19)
C2 0.0360(12) 0.0506(13) 0.0454(12) 0.0088(11) 0.0005(10) 0.0030(13)
C3 0.0301(11) 0.0385(11) 0.0357(11) 0.0028(9) -0.0015(9) -0.0012(12)
C4 0.0410(12) 0.0504(13) 0.0341(11) 0.0062(10) -0.0004(9) -0.0004(13)
C5 0.0480(13) 0.0504(13) 0.0378(11) 0.0000(10) 0.0010(11) -0.0069(15)
C6 0.0520(14) 0.0728(16) 0.0389(12) 0.0117(12) -0.0080(12) -0.0167(17)
C7 0.0383(11) 0.0354(10) 0.0329(10) 0.0006(8) 0.0025(9) -0.0013(12)
C8 0.0404(12) 0.0440(11) 0.0330(11) -0.0019(10) -0.0017(9) 0.0050(12)
C9 0.0640(17) 0.0347(11) 0.0425(12) -0.0070(10) -0.0070(12) 0.0012(15)
C10 0.0587(15) 0.0562(15) 0.0488(13) -0.0123(12) -0.0013(13) 0.0166(16)
C11 0.0555(14) 0.0496(13) 0.0342(11) -0.0057(10) -0.0040(11) 0.0049(15)
C12 0.0586(17) 0.103(3) 0.0586(16) -0.0095(19) -0.0119(15) -0.006(2)
C13 0.085(2) 0.0668(16) 0.0465(13) 0.0058(13) -0.0002(14) 0.004(2)

loop_
_atom_type_symbol
_atom_type_description
_atom_type_scat_dispersion_real
_atom_type_scat_dispersion_imag
_atom_type_scat_source
C C 0.0181 0.0091 'International Tables Vol C Tables 4.2.6.8 and 6.1.1.4'
H H 0.0000 0.0000 'International Tables Vol C Tables 4.2.6.8 and 6.1.1.4'
N N 0.0311 0.0180 'International Tables Vol C Tables 4.2.6.8 and 6.1.1.4'
O O 0.0492 0.0322 'International Tables Vol C Tables 4.2.6.8 and 6.1.1.4'

loop_
_geom_angle_atom_site_label_1
_geom_angle_atom_site_label_2
_geom_angle_atom_site_label_3
_geom_angle
O4 N1 C7 104.21(17)
O4 N1 C10 109.94(19)
C7 N1 C10 104.8(2)
C1 O2 C5 102.23(19)
C1 O3 C6 107.7(2)
N1 O4 C2 108.36(18)
C8 O5 C11 107.04(17)
C9 O6 C11 108.44(19)
O2 C1 O3 105.8(2)
O2 C1 C2 110.3(2)
O3 C1 C2 110.4(3)
O2 C1 H1 110(2)
O3 C1 H1 114(2)
C2 C1 H1 107(2)
O4 C2 C1 107.4(2)
O4 C2 C3 106.2(2)
C1 C2 C3 113.2(2)
O4 C2 H2 108.4(17)
C1 C2 H2 110.2(18)
C3 C2 H2 111(2)
C4 C3 C2 115.8(2)
C4 C3 C7 110.42(19)
C2 C3 C7 103.1(2)
C4 C3 H3 107(2)
C2 C3 H3 109(2)
C7 C3 H3 111.4(19)
O1 C4 C5 122.3(2)
O1 C4 C3 120.9(2)
C5 C4 C3 116.8(2)
O2 C5 C4 108.46(18)
O2 C5 C6 102.7(2)
C4 C5 C6 110.2(2)
O2 C5 H5 103.4(17)
C4 C5 H5 115.4(18)
C6 C5 H5 115.4(15)
O3 C6 C5 103.0(2)
O3 C6 H6A 111.2
C5 C6 H6A 111.2
O3 C6 H6B 111.2
C5 C6 H6B 111.2
H6A C6 H6B 109.1
N1 C7 C8 105.48(17)
N1 C7 C3 104.51(19)
C8 C7 C3 113.4(2)
N1 C7 H7 114.4(17)
C8 C7 H7 108.0(17)
C3 C7 H7 111.1(14)
O5 C8 C7 111.1(2)
O5 C8 C9 103.85(18)
C7 C8 C9 104.0(2)
O5 C8 H8 110(2)
C7 C8 H8 110(2)
C9 C8 H8 118(2)
O6 C9 C10 110.4(3)
O6 C9 C8 104.35(19)
C10 C9 C8 105.6(2)
O6 C9 H9 108(2)
C10 C9 H9 113(2)
C8 C9 H9 115(2)
N1 C10 C9 104.7(2)
N1 C10 H10A 110.8
C9 C10 H10A 110.8
N1 C10 H10B 110.8
C9 C10 H10B 110.8
H10A C10 H10B 108.9
O6 C11 O5 104.3(2)
O6 C11 C13 108.0(2)
O5 C11 C13 109.4(2)
O6 C11 C12 111.5(3)
O5 C11 C12 110.6(2)
C13 C11 C12 112.7(3)
C11 C12 H12A 109.5
C11 C12 H12B 109.5
H12A C12 H12B 109.5
C11 C12 H12C 109.5
H12A C12 H12C 109.5
H12B C12 H12C 109.5
C11 C13 H13A 109.5
C11 C13 H13B 109.5
H13A C13 H13B 109.5
C11 C13 H13C 109.5
H13A C13 H13C 109.5
H13B C13 H13C 109.5

loop_
_geom_bond_atom_site_label_1
_geom_bond_atom_site_label_2
_geom_bond_distance
N1 O4 1.444(3)
N1 C7 1.458(3)
N1 C10 1.482(3)
O1 C4 1.220(3)
O2 C1 1.409(4)
O2 C5 1.428(3)
O3 C1 1.417(3)
O3 C6 1.429(4)
O4 C2 1.448(3)
O5 C8 1.426(3)
O5 C11 1.430(3)
O6 C9 1.419(3)
O6 C11 1.420(4)
C1 C2 1.517(4)
C1 H1 1.03(4)
C2 C3 1.529(3)
C2 H2 1.01(3)
C3 C4 1.510(3)
C3 C7 1.562(3)
C3 H3 0.90(3)
C4 C5 1.495(3)
C5 C6 1.526(4)
C5 H5 0.99(3)
C6 H6A 0.9700
C6 H6B 0.9700
C7 C8 1.506(3)
C7 H7 0.93(3)
C8 C9 1.555(3)
C8 H8 0.91(4)
C9 C10 1.517(5)
C9 H9 0.86(4)
C10 H10A 0.9700
C10 H10B 0.9700
C11 C13 1.500(4)
C11 C12 1.510(5)
C12 H12A 0.9600
C12 H12B 0.9600
C12 H12C 0.9600
C13 H13A 0.9600
C13 H13B 0.9600
C13 H13C 0.9600

loop_
_cod_related_entry_id
_cod_related_entry_database
_cod_related_entry_code
1 ChemSpider 21200357
